data_1507705
loop_
_publ_author_name
'Mitsudo, Koichi'
'Shimohara, Shuichi'
'Mizoguchi, Jun'
'Mandai, Hiroki'
'Suga, Seiji'

_publ_section_title
;
 Synthesis of nitrogen-bridged terthiophenes by tandem buchwald-hartwig
 coupling and their properties.
;
_journal_issue 11
_journal_name_full 'Organic letters'
_journal_page_first 2702
_journal_page_last 2705
_journal_paper_doi 10.1021/ol300887t
_journal_volume 14
_journal_year 2012
_chemical_formula_moiety 'C28 H38 N2 S3'
_chemical_formula_sum 'C28 H38 N2 S3'
_chemical_formula_weight 498.78
_chemical_name_systematic
;
 N,N'-Dioctyl-bis(dithienopyrrolo)thiophene
;
_space_group_IT_number 2
_symmetry_cell_setting triclinic
_symmetry_Int_Tables_number 2
_symmetry_space_group_name_Hall '-P 1'
_symmetry_space_group_name_H-M 'P -1'
_atom_sites_solution_hydrogens geom
_atom_sites_solution_primary direct
_atom_sites_solution_secondary difmap
_audit_creation_method SHELXL-97
_cell_angle_alpha 68.877(15)
_cell_angle_beta 87.03(2)
_cell_angle_gamma 77.71(2)
_cell_formula_units_Z 2
_cell_length_a 9.282(5)
_cell_length_b 11.353(5)
_cell_length_c 13.670(7)
_cell_measurement_reflns_used 3524
_cell_measurement_temperature 100(2)
_cell_measurement_theta_max 27.47
_cell_measurement_theta_min 3.10
_cell_volume 1312.4(11)
_computing_cell_refinement 'CrystalClear (Rigaku Inc., 2008)'
_computing_data_collection 'CrystalClear (Rigaku Inc., 2008)'
_computing_data_reduction 'CrystalClear (Rigaku Inc., 2008)'
_computing_molecular_graphics 'Yadokari-XG 2009 (Wakita Nemoto et al., 2009)'
_computing_publication_material 'Yadokari-XG 2009 (Wakita,Nemoto et al., 2009)'
_computing_structure_refinement 'SHELXL-97 (Sheldrick, 1997)'
_computing_structure_solution 'SIR2004 (Burla, et al., 2005)'
_diffrn_ambient_temperature 100(2)
_diffrn_detector_area_resol_mean 28.5714
_diffrn_measured_fraction_theta_full 0.994
_diffrn_measured_fraction_theta_max 0.994
_diffrn_measurement_device_type 'Rigaku Saturn724'
_diffrn_measurement_method dtprofit.ref
_diffrn_radiation_monochromator Confocal
_diffrn_radiation_source 'Rotating Anode'
_diffrn_radiation_type MoK\a
_diffrn_radiation_wavelength 0.71075
_diffrn_reflns_av_R_equivalents 0.0859
_diffrn_reflns_av_sigmaI/netI 0.0978
_diffrn_reflns_limit_h_max 12
_diffrn_reflns_limit_h_min -12
_diffrn_reflns_limit_k_max 14
_diffrn_reflns_limit_k_min -14
_diffrn_reflns_limit_l_max 17
_diffrn_reflns_limit_l_min -17
_diffrn_reflns_number 21265
_diffrn_reflns_theta_full 27.49
_diffrn_reflns_theta_max 27.49
_diffrn_reflns_theta_min 3.10
_exptl_absorpt_coefficient_mu 0.302
_exptl_absorpt_correction_T_max 0.988
_exptl_absorpt_correction_T_min 0.831
_exptl_absorpt_correction_type multi-scan
_exptl_absorpt_process_details 'REQAB (Rigaku, 1998)'
_exptl_crystal_colour Orange
_exptl_crystal_density_diffrn 1.262
_exptl_crystal_density_method 'not measured'
_exptl_crystal_description Block
_exptl_crystal_F_000 536
_exptl_crystal_size_max 0.19
_exptl_crystal_size_mid 0.14
_exptl_crystal_size_min 0.04
_refine_diff_density_max 0.368
_refine_diff_density_min -0.361
_refine_diff_density_rms 0.064
_refine_ls_extinction_method none
_refine_ls_goodness_of_fit_ref 1.035
_refine_ls_hydrogen_treatment constr
_refine_ls_matrix_type full
_refine_ls_number_parameters 300
_refine_ls_number_reflns 5979
_refine_ls_number_restraints 0
_refine_ls_restrained_S_all 1.035
_refine_ls_R_factor_all 0.0758
_refine_ls_R_factor_gt 0.0502
_refine_ls_shift/su_max 0.001
_refine_ls_shift/su_mean 0.000
_refine_ls_structure_factor_coef Fsqd
_refine_ls_weighting_details 'calc w=1/[\s^2^(Fo^2^)+(0.0433P)^2^+0.0772P] where P=(Fo^2^+2Fc^2^)/3'
_refine_ls_weighting_scheme calc
_refine_ls_wR_factor_gt 0.1031
_refine_ls_wR_factor_ref 0.1180
_reflns_number_gt 4247
_reflns_number_total 5979
_reflns_threshold_expression >2sigma(I)
_cod_data_source_file ol300887t_si_001.cif
_cod_data_source_block 2e
_cod_original_cell_volume 1312.5(11)
_cod_database_code 1507705

loop_
_symmetry_equiv_pos_as_xyz
'x, y, z'
'-x, -y, -z'

loop_
_atom_site_label
_atom_site_type_symbol
_atom_site_fract_x
_atom_site_fract_y
_atom_site_fract_z
_atom_site_U_iso_or_equiv
_atom_site_adp_type
_atom_site_occupancy
_atom_site_symmetry_multiplicity
_atom_site_calc_flag
_atom_site_refinement_flags
S1 S 0.91475(6) 0.07759(6) 0.81765(5) 0.02580(16) Uani 1 1 d .
S2 S 0.90911(5) 0.44242(5) 0.60829(5) 0.01922(15) Uani 1 1 d .
S3 S 0.82136(6) 0.81106(6) 0.39241(5) 0.02176(15) Uani 1 1 d .
N1 N 0.55342(18) 0.32447(18) 0.72414(15) 0.0205(4) Uani 1 1 d .
N2 N 0.51280(17) 0.65161(17) 0.54317(15) 0.0185(4) Uani 1 1 d .
C1 C 0.7694(3) 0.0055(2) 0.87650(19) 0.0283(6) Uani 1 1 d .
H1 H 0.7828 -0.0813 0.9238 0.034 Uiso 1 1 calc R
C2 C 0.6337(2) 0.0861(2) 0.84814(19) 0.0253(5) Uani 1 1 d .
H2 H 0.5425 0.0628 0.8730 0.030 Uiso 1 1 calc R
C3 C 0.6484(2) 0.2084(2) 0.77677(19) 0.0230(5) Uani 1 1 d .
C4 C 0.7936(2) 0.2207(2) 0.75160(18) 0.0191(5) Uani 1 1 d .
C5 C 0.7876(2) 0.3498(2) 0.68285(18) 0.0191(5) Uani 1 1 d .
C6 C 0.6397(2) 0.4124(2) 0.66717(17) 0.0177(5) Uani 1 1 d .
C7 C 0.6222(2) 0.5419(2) 0.59126(17) 0.0161(5) Uani 1 1 d .
C8 C 0.7597(2) 0.5695(2) 0.55336(18) 0.0184(5) Uani 1 1 d .
C9 C 0.7350(2) 0.6964(2) 0.48043(17) 0.0182(5) Uani 1 1 d .
C10 C 0.5822(2) 0.7449(2) 0.47599(18) 0.0188(5) Uani 1 1 d .
C11 C 0.5354(2) 0.8726(2) 0.40327(18) 0.0237(5) Uani 1 1 d .
H11 H 0.4359 0.9189 0.3915 0.028 Uiso 1 1 calc R
C12 C 0.6530(2) 0.9197(2) 0.35266(19) 0.0265(6) Uani 1 1 d .
H12 H 0.6441 1.0036 0.3008 0.032 Uiso 1 1 calc R
C13 C 0.3943(2) 0.3511(2) 0.74298(19) 0.0219(5) Uani 1 1 d .
H13 H 0.3616 0.2682 0.7755 0.026 Uiso 1 1 calc R
H13A H 0.3401 0.3988 0.6750 0.026 Uiso 1 1 calc R
C14 C 0.3558(2) 0.4290(2) 0.81360(18) 0.0217(5) Uani 1 1 d .
H14 H 0.3909 0.5107 0.7819 0.026 Uiso 1 1 calc R
H14A H 0.4084 0.3801 0.8821 0.026 Uiso 1 1 calc R
C15 C 0.1902(2) 0.4602(2) 0.83194(19) 0.0227(5) Uani 1 1 d .
H15 H 0.1693 0.5327 0.8581 0.027 Uiso 1 1 calc R
H15A H 0.1364 0.4895 0.7639 0.027 Uiso 1 1 calc R
C16 C 0.1308(2) 0.3481(2) 0.90909(18) 0.0226(5) Uani 1 1 d .
H16 H 0.1802 0.3221 0.9784 0.027 Uiso 1 1 calc R
H16A H 0.1564 0.2738 0.8852 0.027 Uiso 1 1 calc R
C17 C -0.0351(2) 0.3785(2) 0.92182(19) 0.0250(5) Uani 1 1 d .
H17 H -0.0847 0.4017 0.8531 0.030 Uiso 1 1 calc R
H17A H -0.0612 0.4545 0.9436 0.030 Uiso 1 1 calc R
C18 C -0.0928(2) 0.2669(2) 1.00189(19) 0.0248(5) Uani 1 1 d .
H18 H -0.0542 0.2521 1.0724 0.030 Uiso 1 1 calc R
H18A H -0.0543 0.1878 0.9859 0.030 Uiso 1 1 calc R
C19 C -0.2614(2) 0.2892(2) 1.0043(2) 0.0279(6) Uani 1 1 d .
H19 H -0.3006 0.3649 1.0250 0.033 Uiso 1 1 calc R
H19A H -0.3014 0.3084 0.9333 0.033 Uiso 1 1 calc R
C20 C -0.3122(3) 0.1710(3) 1.0816(2) 0.0382(7) Uani 1 1 d .
H20 H -0.2765 0.0967 1.0599 0.057 Uiso 1 1 calc R
H20A H -0.4202 0.1886 1.0825 0.057 Uiso 1 1 calc R
H20B H -0.2725 0.1518 1.1520 0.057 Uiso 1 1 calc R
C21 C 0.3526(2) 0.6692(2) 0.54733(18) 0.0194(5) Uani 1 1 d .
H21 H 0.3269 0.5843 0.5851 0.023 Uiso 1 1 calc R
H21A H 0.3116 0.7012 0.4748 0.023 Uiso 1 1 calc R
C22 C 0.2797(2) 0.7630(2) 0.60096(18) 0.0189(5) Uani 1 1 d .
H22 H 0.3123 0.7278 0.6756 0.023 Uiso 1 1 calc R
H22A H 0.3104 0.8466 0.5671 0.023 Uiso 1 1 calc R
C23 C 0.1125(2) 0.7840(2) 0.59333(18) 0.0198(5) Uani 1 1 d .
H23 H 0.0812 0.8190 0.5184 0.024 Uiso 1 1 calc R
H23A H 0.0834 0.6996 0.6260 0.024 Uiso 1 1 calc R
C24 C 0.0322(2) 0.8753(2) 0.64594(18) 0.0214(5) Uani 1 1 d .
H24 H 0.0516 0.9625 0.6074 0.026 Uiso 1 1 calc R
H24A H 0.0731 0.8464 0.7182 0.026 Uiso 1 1 calc R
C25 C -0.1354(2) 0.8846(2) 0.65101(18) 0.0198(5) Uani 1 1 d .
H25 H -0.1816 0.9583 0.6724 0.024 Uiso 1 1 calc R
H25A H -0.1749 0.9020 0.5801 0.024 Uiso 1 1 calc R
C26 C -0.1782(2) 0.7616(2) 0.72791(18) 0.0222(5) Uani 1 1 d .
H26 H -0.1382 0.6895 0.7032 0.027 Uiso 1 1 calc R
H26A H -0.1314 0.7405 0.7973 0.027 Uiso 1 1 calc R
C27 C -0.3444(2) 0.7718(2) 0.74101(19) 0.0232(5) Uani 1 1 d .
H27 H -0.3852 0.8446 0.7648 0.028 Uiso 1 1 calc R
H27A H -0.3915 0.7907 0.6722 0.028 Uiso 1 1 calc R
C28 C -0.3823(2) 0.6488(2) 0.8195(2) 0.0284(6) Uani 1 1 d .
H28 H -0.3376 0.5756 0.7984 0.043 Uiso 1 1 calc R
H28A H -0.4896 0.6576 0.8213 0.043 Uiso 1 1 calc R
H28B H -0.3440 0.6341 0.8893 0.043 Uiso 1 1 calc R

loop_
_atom_site_aniso_label
_atom_site_aniso_U_11
_atom_site_aniso_U_22
_atom_site_aniso_U_33
_atom_site_aniso_U_23
_atom_site_aniso_U_13
_atom_site_aniso_U_12
S1 0.0255(3) 0.0199(3) 0.0265(3) -0.0061(3) 0.0001(3) 0.0029(2)
S2 0.0118(2) 0.0214(3) 0.0222(3) -0.0067(2) 0.0013(2) -0.0007(2)
S3 0.0174(3) 0.0216(3) 0.0248(3) -0.0062(3) 0.0039(2) -0.0055(2)
N1 0.0146(8) 0.0190(10) 0.0285(11) -0.0097(9) 0.0043(8) -0.0034(7)
N2 0.0101(8) 0.0193(10) 0.0249(10) -0.0073(8) 0.0015(7) -0.0019(7)
C1 0.0351(13) 0.0164(13) 0.0272(13) -0.0029(11) 0.0046(11) -0.0019(10)
C2 0.0256(11) 0.0200(13) 0.0292(13) -0.0088(11) 0.0037(10) -0.0033(10)
C3 0.0251(11) 0.0233(13) 0.0232(12) -0.0114(11) 0.0054(10) -0.0062(10)
C4 0.0211(10) 0.0149(12) 0.0210(12) -0.0090(10) -0.0003(9) 0.0016(8)
C5 0.0164(10) 0.0232(13) 0.0223(12) -0.0125(10) 0.0027(9) -0.0065(9)
C6 0.0161(9) 0.0203(12) 0.0205(12) -0.0119(10) 0.0029(9) -0.0039(9)
C7 0.0130(9) 0.0156(11) 0.0208(11) -0.0105(10) 0.0002(9) 0.0017(8)
C8 0.0122(9) 0.0246(13) 0.0211(12) -0.0129(10) 0.0016(9) -0.0017(9)
C9 0.0153(9) 0.0214(12) 0.0196(12) -0.0106(10) 0.0033(9) -0.0025(9)
C10 0.0129(9) 0.0196(12) 0.0225(12) -0.0086(10) 0.0007(9) 0.0015(8)
C11 0.0173(10) 0.0257(13) 0.0262(13) -0.0087(11) 0.0031(10) -0.0023(9)
C12 0.0228(11) 0.0244(13) 0.0263(13) -0.0039(11) -0.0021(10) -0.0011(10)
C13 0.0151(9) 0.0236(13) 0.0293(13) -0.0112(11) 0.0059(10) -0.0071(9)
C14 0.0170(10) 0.0258(13) 0.0228(12) -0.0080(11) 0.0039(9) -0.0078(9)
C15 0.0172(10) 0.0210(13) 0.0263(13) -0.0068(10) 0.0037(10) -0.0005(9)
C16 0.0181(10) 0.0254(13) 0.0220(12) -0.0059(10) 0.0026(9) -0.0048(9)
C17 0.0177(10) 0.0337(15) 0.0224(12) -0.0081(11) 0.0031(9) -0.0068(10)
C18 0.0190(10) 0.0310(14) 0.0228(12) -0.0093(11) 0.0030(10) -0.0031(10)
C19 0.0221(11) 0.0380(15) 0.0246(13) -0.0107(12) 0.0060(10) -0.0107(10)
C20 0.0316(13) 0.0528(19) 0.0371(16) -0.0180(14) 0.0154(12) -0.0233(13)
C21 0.0089(9) 0.0257(13) 0.0255(12) -0.0122(11) 0.0017(9) -0.0025(8)
C22 0.0134(9) 0.0198(12) 0.0228(12) -0.0082(10) 0.0018(9) -0.0010(8)
C23 0.0139(9) 0.0226(13) 0.0213(12) -0.0078(10) 0.0020(9) -0.0013(8)
C24 0.0153(10) 0.0234(13) 0.0248(13) -0.0093(11) 0.0044(9) -0.0024(9)
C25 0.0133(9) 0.0193(12) 0.0243(12) -0.0087(10) 0.0029(9) 0.0032(8)
C26 0.0155(10) 0.0281(14) 0.0235(13) -0.0102(11) 0.0039(9) -0.0046(9)
C27 0.0155(10) 0.0277(14) 0.0266(13) -0.0121(11) 0.0021(10) -0.0010(9)
C28 0.0211(11) 0.0340(15) 0.0337(14) -0.0141(12) 0.0034(11) -0.0101(10)

loop_
_atom_type_symbol
_atom_type_description
_atom_type_scat_dispersion_real
_atom_type_scat_dispersion_imag
_atom_type_scat_source
C C 0.0033 0.0016 'International Tables Vol C Tables 4.2.6.8 and 6.1.1.4'
H H 0.0000 0.0000 'International Tables Vol C Tables 4.2.6.8 and 6.1.1.4'
N N 0.0061 0.0033 'International Tables Vol C Tables 4.2.6.8 and 6.1.1.4'
S S 0.1246 0.1234 'International Tables Vol C Tables 4.2.6.8 and 6.1.1.4'

loop_
_geom_angle_atom_site_label_1
_geom_angle_atom_site_label_2
_geom_angle_atom_site_label_3
_geom_angle
C4 S1 C1 91.07(11)
C5 S2 C8 89.43(11)
C9 S3 C12 91.33(11)
C3 N1 C6 107.54(17)
C3 N1 C13 123.68(18)
C6 N1 C13 127.94(19)
C10 N2 C7 107.27(16)
C10 N2 C21 122.33(18)
C7 N2 C21 129.99(18)
C2 C1 S1 113.52(18)
C2 C1 H1 123.2
S1 C1 H1 123.2
C1 C2 C3 110.5(2)
C1 C2 H2 124.8
C3 C2 H2 124.8
N1 C3 C4 109.3(2)
N1 C3 C2 136.0(2)
C4 C3 C2 114.7(2)
C3 C4 C5 106.93(19)
C3 C4 S1 110.25(17)
C5 C4 S1 142.76(17)
C6 C5 C4 107.54(19)
C6 C5 S2 114.40(18)
C4 C5 S2 137.81(16)
C5 C6 N1 108.7(2)
C5 C6 C7 111.33(19)
N1 C6 C7 139.69(19)
N2 C7 C8 108.32(19)
N2 C7 C6 140.78(18)
C8 C7 C6 110.89(18)
C9 C8 C7 107.98(18)
C9 C8 S2 138.08(16)
C7 C8 S2 113.95(17)
C8 C9 C10 106.56(19)
C8 C9 S3 143.50(16)
C10 C9 S3 109.89(17)
N2 C10 C9 109.86(19)
N2 C10 C11 135.48(18)
C9 C10 C11 114.6(2)
C12 C11 C10 110.66(19)
C12 C11 H11 124.7
C10 C11 H11 124.7
C11 C12 S3 113.50(18)
C11 C12 H12 123.3
S3 C12 H12 123.3
N1 C13 C14 112.44(17)
N1 C13 H13 109.1
C14 C13 H13 109.1
N1 C13 H13A 109.1
C14 C13 H13A 109.1
H13 C13 H13A 107.8
C13 C14 C15 113.13(18)
C13 C14 H14 109.0
C15 C14 H14 109.0
C13 C14 H14A 109.0
C15 C14 H14A 109.0
H14 C14 H14A 107.8
C16 C15 C14 114.49(19)
C16 C15 H15 108.6
C14 C15 H15 108.6
C16 C15 H15A 108.6
C14 C15 H15A 108.6
H15 C15 H15A 107.6
C15 C16 C17 113.82(19)
C15 C16 H16 108.8
C17 C16 H16 108.8
C15 C16 H16A 108.8
C17 C16 H16A 108.8
H16 C16 H16A 107.7
C16 C17 C18 113.4(2)
C16 C17 H17 108.9
C18 C17 H17 108.9
C16 C17 H17A 108.9
C18 C17 H17A 108.9
H17 C17 H17A 107.7
C17 C18 C19 113.8(2)
C17 C18 H18 108.8
C19 C18 H18 108.8
C17 C18 H18A 108.8
C19 C18 H18A 108.8
H18 C18 H18A 107.7
C20 C19 C18 111.3(2)
C20 C19 H19 109.4
C18 C19 H19 109.4
C20 C19 H19A 109.4
C18 C19 H19A 109.4
H19 C19 H19A 108.0
C19 C20 H20 109.5
C19 C20 H20A 109.5
H20 C20 H20A 109.5
C19 C20 H20B 109.5
H20 C20 H20B 109.5
H20A C20 H20B 109.5
N2 C21 C22 114.15(17)
N2 C21 H21 108.7
C22 C21 H21 108.7
N2 C21 H21A 108.7
C22 C21 H21A 108.7
H21 C21 H21A 107.6
C23 C22 C21 110.37(17)
C23 C22 H22 109.6
C21 C22 H22 109.6
C23 C22 H22A 109.6
C21 C22 H22A 109.6
H22 C22 H22A 108.1
C24 C23 C22 113.43(18)
C24 C23 H23 108.9
C22 C23 H23 108.9
C24 C23 H23A 108.9
C22 C23 H23A 108.9
H23 C23 H23A 107.7
C23 C24 C25 114.10(18)
C23 C24 H24 108.7
C25 C24 H24 108.7
C23 C24 H24A 108.7
C25 C24 H24A 108.7
H24 C24 H24A 107.6
C26 C25 C24 112.89(18)
C26 C25 H25 109.0
C24 C25 H25 109.0
C26 C25 H25A 109.0
C24 C25 H25A 109.0
H25 C25 H25A 107.8
C27 C26 C25 114.05(19)
C27 C26 H26 108.7
C25 C26 H26 108.7
C27 C26 H26A 108.7
C25 C26 H26A 108.7
H26 C26 H26A 107.6
C28 C27 C26 112.48(19)
C28 C27 H27 109.1
C26 C27 H27 109.1
C28 C27 H27A 109.1
C26 C27 H27A 109.1
H27 C27 H27A 107.8
C27 C28 H28 109.5
C27 C28 H28A 109.5
H28 C28 H28A 109.5
C27 C28 H28B 109.5
H28 C28 H28B 109.5
H28A C28 H28B 109.5

loop_
_geom_bond_atom_site_label_1
_geom_bond_atom_site_label_2
_geom_bond_distance
S1 C4 1.729(2)
S1 C1 1.738(2)
S2 C5 1.740(2)
S2 C8 1.744(2)
S3 C9 1.732(2)
S3 C12 1.744(2)
N1 C3 1.385(3)
N1 C6 1.399(3)
N1 C13 1.472(2)
N2 C10 1.381(3)
N2 C7 1.398(3)
N2 C21 1.458(2)
C1 C2 1.370(3)
C1 H1 0.9500
C2 C3 1.411(3)
C2 H2 0.9500
C3 C4 1.398(3)
C4 C5 1.419(3)
C5 C6 1.394(3)
C6 C7 1.443(3)
C7 C8 1.407(3)
C8 C9 1.403(3)
C9 C10 1.404(3)
C10 C11 1.421(3)
C11 C12 1.363(3)
C11 H11 0.9500
C12 H12 0.9500
C13 C14 1.512(3)
C13 H13 0.9900
C13 H13A 0.9900
C14 C15 1.531(3)
C14 H14 0.9900
C14 H14A 0.9900
C15 C16 1.519(3)
C15 H15 0.9900
C15 H15A 0.9900
C16 C17 1.520(3)
C16 H16 0.9900
C16 H16A 0.9900
C17 C18 1.523(3)
C17 H17 0.9900
C17 H17A 0.9900
C18 C19 1.531(3)
C18 H18 0.9900
C18 H18A 0.9900
C19 C20 1.529(3)
C19 H19 0.9900
C19 H19A 0.9900
C20 H20 0.9800
C20 H20A 0.9800
C20 H20B 0.9800
C21 C22 1.527(3)
C21 H21 0.9900
C21 H21A 0.9900
C22 C23 1.522(3)
C22 H22 0.9900
C22 H22A 0.9900
C23 C24 1.517(3)
C23 H23 0.9900
C23 H23A 0.9900
C24 C25 1.536(3)
C24 H24 0.9900
C24 H24A 0.9900
C25 C26 1.532(3)
C25 H25 0.9900
C25 H25A 0.9900
C26 C27 1.528(3)
C26 H26 0.9900
C26 H26A 0.9900
C27 C28 1.521(3)
C27 H27 0.9900
C27 H27A 0.9900
C28 H28 0.9800
C28 H28A 0.9800
C28 H28B 0.9800

loop_
_geom_torsion_atom_site_label_1
_geom_torsion_atom_site_label_2
_geom_torsion_atom_site_label_3
_geom_torsion_atom_site_label_4
_geom_torsion
C4 S1 C1 C2 -0.3(2)
S1 C1 C2 C3 0.3(3)
C6 N1 C3 C4 -1.6(3)
C13 N1 C3 C4 -171.8(2)
C6 N1 C3 C2 177.4(3)
C13 N1 C3 C2 7.2(4)
C1 C2 C3 N1 -179.1(3)
C1 C2 C3 C4 -0.2(3)
N1 C3 C4 C5 1.3(3)
C2 C3 C4 C5 -177.9(2)
N1 C3 C4 S1 179.23(16)
C2 C3 C4 S1 0.0(3)
C1 S1 C4 C3 0.13(18)
C1 S1 C4 C5 176.8(3)
C3 C4 C5 C6 -0.5(3)
S1 C4 C5 C6 -177.3(2)
C3 C4 C5 S2 -174.1(2)
S1 C4 C5 S2 9.1(5)
C8 S2 C5 C6 -0.12(19)
C8 S2 C5 C4 173.2(3)
C4 C5 C6 N1 -0.4(3)
S2 C5 C6 N1 174.85(14)
C4 C5 C6 C7 -175.38(18)
S2 C5 C6 C7 -0.1(3)
C3 N1 C6 C5 1.3(2)
C13 N1 C6 C5 170.9(2)
C3 N1 C6 C7 173.9(3)
C13 N1 C6 C7 -16.4(4)
C10 N2 C7 C8 0.5(2)
C21 N2 C7 C8 173.2(2)
C10 N2 C7 C6 179.2(3)
C21 N2 C7 C6 -8.1(4)
C5 C6 C7 N2 -178.4(3)
N1 C6 C7 N2 9.0(5)
C5 C6 C7 C8 0.3(3)
N1 C6 C7 C8 -172.3(3)
N2 C7 C8 C9 -0.7(2)
C6 C7 C8 C9 -179.89(18)
N2 C7 C8 S2 178.75(15)
C6 C7 C8 S2 -0.4(2)
C5 S2 C8 C9 179.6(3)
C5 S2 C8 C7 0.30(18)
C7 C8 C9 C10 0.7(3)
S2 C8 C9 C10 -178.6(2)
C7 C8 C9 S3 -176.3(2)
S2 C8 C9 S3 4.4(5)
C12 S3 C9 C8 177.0(3)
C12 S3 C9 C10 0.13(18)
C7 N2 C10 C9 0.0(3)
C21 N2 C10 C9 -173.43(19)
C7 N2 C10 C11 177.4(3)
C21 N2 C10 C11 4.0(4)
C8 C9 C10 N2 -0.4(3)
S3 C9 C10 N2 177.67(15)
C8 C9 C10 C11 -178.4(2)
S3 C9 C10 C11 -0.3(3)
N2 C10 C11 C12 -176.9(2)
C9 C10 C11 C12 0.4(3)
C10 C11 C12 S3 -0.3(3)
C9 S3 C12 C11 0.1(2)
C3 N1 C13 C14 99.8(3)
C6 N1 C13 C14 -68.3(3)
N1 C13 C14 C15 178.65(19)
C13 C14 C15 C16 76.6(3)
C14 C15 C16 C17 -176.78(19)
C15 C16 C17 C18 -178.2(2)
C16 C17 C18 C19 -171.9(2)
C17 C18 C19 C20 176.8(2)
C10 N2 C21 C22 -73.7(3)
C7 N2 C21 C22 114.6(2)
N2 C21 C22 C23 175.17(18)
C21 C22 C23 C24 179.45(19)
C22 C23 C24 C25 -172.80(19)
C23 C24 C25 C26 70.4(3)
C24 C25 C26 C27 175.48(18)
C25 C26 C27 C28 -178.9(2)

loop_
_cod_related_entry_id
_cod_related_entry_database
_cod_related_entry_code
1 ChemSpider 30651900
